data_7237190
loop_
_publ_author_name
'Dalinger, Igor L.'
'Serushkina, Olga V.'
'Muravyev, Nikita V.'
'Meerov, Dmitry B.'
'Miroshnichenko, Evgeniy A.'
'Kon'kova, Tatyana S.'
'Suponitsky, Kyrill Yu.'
'Vener, Mikhail V.'
'Sheremetev, Aleksei B.'

_publ_section_title
;
 Azasydnone -- novel &#x201C;green&#x201D; building block for designing
 high energetic compounds
;
_journal_issue 38
_journal_name_full 'Journal of Materials Chemistry A'
_journal_page_first 18669
_journal_paper_doi 10.1039/C8TA06895J
_journal_volume 6
_journal_year 2018
_chemical_absolute_configuration unk
_chemical_formula_moiety 'C6 H4 N4 O2'
_chemical_formula_sum 'C6 H4 N4 O2'
_chemical_formula_weight 164.13
_space_group_crystal_system orthorhombic
_space_group_IT_number 19
_space_group_name_Hall 'P 2ac 2ab'
_space_group_name_H-M_alt 'P 21 21 21'
_atom_sites_solution_hydrogens geom
_atom_sites_solution_primary direct
_atom_sites_solution_secondary difmap
_audit_creation_method SHELXL-2014/6
_audit_update_record
;
2018-07-05 deposited with the CCDC.
2018-09-06 downloaded from the CCDC.
;
_cell_angle_alpha 90
_cell_angle_beta 90
_cell_angle_gamma 90
_cell_formula_units_Z 4
_cell_length_a 3.6798(4)
_cell_length_b 10.3754(10)
_cell_length_c 18.1767(18)
_cell_measurement_reflns_used 4362
_cell_measurement_temperature 100(2)
_cell_measurement_theta_max 30.19
_cell_measurement_theta_min 2.24
_cell_volume 693.98(12)
_computing_cell_refinement 'SAINT (Bruker, 2009)'
_computing_data_collection 'APEX (Bruker, 2009)'
_computing_data_reduction 'SAINT (Bruker, 2009)'
_computing_molecular_graphics 'SHELXL-2014/6 (Sheldrick, 2014)'
_computing_publication_material 'SHELXL-2014/6 (Sheldrick, 2014) and PLATON (Spek, 2009)'
_computing_structure_refinement 'SHELXL-2014/6 (Sheldrick, 2014)'
_computing_structure_solution 'SHELXL-2014/6 (Sheldrick, 2014)'
_diffrn_ambient_temperature 100(2)
_diffrn_measured_fraction_theta_full 0.999
_diffrn_measured_fraction_theta_max 0.998
_diffrn_measurement_device_type 'Bruker APEX-II CCD'
_diffrn_measurement_method '\f and \w scans'
_diffrn_radiation_type MoK\a
_diffrn_radiation_wavelength 0.71073
_diffrn_reflns_av_R_equivalents 0.0443
_diffrn_reflns_av_unetI/netI 0.0271
_diffrn_reflns_Laue_measured_fraction_full 0.999
_diffrn_reflns_Laue_measured_fraction_max 0.998
_diffrn_reflns_limit_h_max 5
_diffrn_reflns_limit_h_min -5
_diffrn_reflns_limit_k_max 14
_diffrn_reflns_limit_k_min -14
_diffrn_reflns_limit_l_max 25
_diffrn_reflns_limit_l_min -25
_diffrn_reflns_number 13294
_diffrn_reflns_point_group_measured_fraction_full 0.999
_diffrn_reflns_point_group_measured_fraction_max 0.997
_diffrn_reflns_theta_full 25.242
_diffrn_reflns_theta_max 30.228
_diffrn_reflns_theta_min 2.260
_diffrn_source 'sealed tube'
_exptl_absorpt_coefficient_mu 0.124
_exptl_absorpt_correction_type none
_exptl_crystal_colour yellow
_exptl_crystal_density_diffrn 1.571
_exptl_crystal_description needle
_exptl_crystal_F_000 336
_exptl_crystal_size_max 0.18
_exptl_crystal_size_mid 0.05
_exptl_crystal_size_min 0.04
_refine_diff_density_max 0.275
_refine_diff_density_min -0.180
_refine_diff_density_rms 0.045
_refine_ls_abs_structure_details
;
 Flack x determined using 694 quotients [(I+)-(I-)]/[(I+)+(I-)]
 (Parsons, Flack and Wagner, Acta Cryst. B69 (2013) 249-259).
;
_refine_ls_abs_structure_Flack -0.6(6)
_refine_ls_extinction_method none
_refine_ls_goodness_of_fit_ref 1.052
_refine_ls_hydrogen_treatment constr
_refine_ls_matrix_type full
_refine_ls_number_parameters 109
_refine_ls_number_reflns 2066
_refine_ls_number_restraints 0
_refine_ls_restrained_S_all 1.052
_refine_ls_R_factor_all 0.0395
_refine_ls_R_factor_gt 0.0333
_refine_ls_shift/su_max 0.000
_refine_ls_shift/su_mean 0.000
_refine_ls_structure_factor_coef Fsqd
_refine_ls_weighting_details 'w=1/[\s^2^(Fo^2^)+(0.0510P)^2^+0.0593P] where P=(Fo^2^+2Fc^2^)/3'
_refine_ls_weighting_scheme calc
_refine_ls_wR_factor_gt 0.0833
_refine_ls_wR_factor_ref 0.0875
_reflns_Friedel_coverage 0.646
_reflns_Friedel_fraction_full 1.000
_reflns_Friedel_fraction_max 0.995
_reflns_number_gt 1861
_reflns_number_total 2066
_reflns_threshold_expression 'I > 2\s(I)'
_cod_data_source_file c8ta06895j3.cif
_cod_data_source_block sh370
_cod_database_code 7237190
_shelx_space_group_comment
;
The symmetry employed for this shelxl refinement is uniquely defined
by the following loop, which should always be used as a source of
symmetry information in preference to the above space-group names.
They are only intended as comments.
;
_shelxl_version_number 2014/6

loop_
_space_group_symop_operation_xyz
'x, y, z'
'-x+1/2, -y, z+1/2'
'-x, y+1/2, -z+1/2'
'x+1/2, -y+1/2, -z'

loop_
_atom_site_label
_atom_site_type_symbol
_atom_site_fract_x
_atom_site_fract_y
_atom_site_fract_z
_atom_site_U_iso_or_equiv
_atom_site_adp_type
_atom_site_occupancy
_atom_site_site_symmetry_order
_atom_site_calc_flag
_atom_site_refinement_flags_posn
_atom_site_refinement_flags_adp
O1 O 0.9818(4) -0.19367(12) 0.18921(7) 0.0270(3) Uani 1 1 d . .
O2 O 0.8676(4) 0.00905(12) 0.17041(7) 0.0309(3) Uani 1 1 d . .
N1 N 0.3301(4) -0.05279(13) 0.49922(8) 0.0209(3) Uani 1 1 d . .
N2 N 0.1856(4) 0.05071(13) 0.51919(7) 0.0203(3) Uani 1 1 d . .
N3 N 0.0474(5) 0.13813(14) 0.54332(8) 0.0269(3) Uani 1 1 d . .
N4 N 0.8641(4) -0.08791(13) 0.20951(8) 0.0201(3) Uani 1 1 d . .
C1 C 0.4570(4) -0.05519(15) 0.42529(8) 0.0163(3) Uani 1 1 d . .
C2 C 0.5959(5) -0.17335(14) 0.40113(9) 0.0185(3) Uani 1 1 d . .
H2 H 0.5994 -0.2454 0.4334 0.022 Uiso 1 1 calc R U
C3 C 0.7281(4) -0.18506(14) 0.33017(9) 0.0180(3) Uani 1 1 d . .
H3 H 0.8241 -0.2647 0.3131 0.022 Uiso 1 1 calc R U
C4 C 0.7175(4) -0.07770(14) 0.28429(9) 0.0160(3) Uani 1 1 d . .
C5 C 0.5802(4) 0.04035(14) 0.30746(8) 0.0167(3) Uani 1 1 d . .
H5 H 0.5758 0.1120 0.2749 0.020 Uiso 1 1 calc R U
C6 C 0.4497(4) 0.05210(14) 0.37874(8) 0.0167(3) Uani 1 1 d . .
H6 H 0.3565 0.1321 0.3957 0.020 Uiso 1 1 calc R U

loop_
_atom_site_aniso_label
_atom_site_aniso_U_11
_atom_site_aniso_U_22
_atom_site_aniso_U_33
_atom_site_aniso_U_23
_atom_site_aniso_U_13
_atom_site_aniso_U_12
O1 0.0318(7) 0.0235(6) 0.0256(6) -0.0072(5) 0.0022(6) 0.0054(5)
O2 0.0479(9) 0.0223(6) 0.0223(6) 0.0018(5) 0.0066(6) -0.0037(6)
N1 0.0273(7) 0.0161(6) 0.0194(6) 0.0004(5) 0.0012(6) 0.0008(6)
N2 0.0234(7) 0.0199(6) 0.0176(6) 0.0010(5) 0.0011(5) -0.0030(5)
N3 0.0324(8) 0.0234(7) 0.0249(7) -0.0019(6) 0.0053(6) 0.0022(6)
N4 0.0197(7) 0.0208(7) 0.0198(6) -0.0037(5) -0.0002(5) -0.0021(5)
C1 0.0163(7) 0.0153(6) 0.0172(6) 0.0003(5) -0.0024(6) -0.0015(6)
C2 0.0205(7) 0.0130(6) 0.0220(7) 0.0016(5) -0.0036(6) 0.0005(6)
C3 0.0168(7) 0.0130(6) 0.0241(8) -0.0023(6) -0.0033(6) 0.0008(5)
C4 0.0157(7) 0.0158(7) 0.0165(6) -0.0025(5) -0.0012(5) -0.0008(5)
C5 0.0181(7) 0.0130(6) 0.0190(7) 0.0016(5) -0.0028(6) -0.0018(6)
C6 0.0174(6) 0.0129(6) 0.0196(7) -0.0018(5) -0.0023(6) 0.0006(6)

loop_
_atom_type_symbol
_atom_type_description
_atom_type_scat_dispersion_real
_atom_type_scat_dispersion_imag
_atom_type_scat_source
C C 0.0033 0.0016 'International Tables Vol C Tables 4.2.6.8 and 6.1.1.4'
H H 0.0000 0.0000 'International Tables Vol C Tables 4.2.6.8 and 6.1.1.4'
N N 0.0061 0.0033 'International Tables Vol C Tables 4.2.6.8 and 6.1.1.4'
O O 0.0106 0.0060 'International Tables Vol C Tables 4.2.6.8 and 6.1.1.4'

loop_
_geom_angle_atom_site_label_1
_geom_angle_atom_site_label_2
_geom_angle_atom_site_label_3
_geom_angle
N2 N1 C1 115.35(13)
N3 N2 N1 173.37(16)
O2 N4 O1 123.31(14)
O2 N4 C4 118.67(13)
O1 N4 C4 118.01(13)
C6 C1 C2 120.97(14)
C6 C1 N1 123.45(14)
C2 C1 N1 115.58(13)
C3 C2 C1 119.87(14)
C3 C2 H2 120.1
C1 C2 H2 120.1
C2 C3 C4 118.57(13)
C2 C3 H3 120.7
C4 C3 H3 120.7
C5 C4 C3 122.26(14)
C5 C4 N4 118.56(13)
C3 C4 N4 119.16(13)
C6 C5 C4 119.08(13)
C6 C5 H5 120.5
C4 C5 H5 120.5
C5 C6 C1 119.25(13)
C5 C6 H6 120.4
C1 C6 H6 120.4

loop_
_geom_bond_atom_site_label_1
_geom_bond_atom_site_label_2
_geom_bond_distance
O1 N4 1.2361(17)
O2 N4 1.2317(18)
N1 N2 1.2520(19)
N1 C1 1.423(2)
N2 N3 1.129(2)
N4 C4 1.466(2)
C1 C6 1.399(2)
C1 C2 1.399(2)
C2 C3 1.384(2)
C2 H2 0.9500
C3 C4 1.392(2)
C3 H3 0.9500
C4 C5 1.390(2)
C5 C6 1.387(2)
C5 H5 0.9500
C6 H6 0.9500

loop_
_geom_torsion_atom_site_label_1
_geom_torsion_atom_site_label_2
_geom_torsion_atom_site_label_3
_geom_torsion_atom_site_label_4
_geom_torsion
N2 N1 C1 C6 4.7(2)
N2 N1 C1 C2 -175.79(14)
C6 C1 C2 C3 -0.1(2)
N1 C1 C2 C3 -179.58(14)
C1 C2 C3 C4 -0.3(2)
C2 C3 C4 C5 0.2(2)
C2 C3 C4 N4 178.65(14)
O2 N4 C4 C5 1.5(2)
O1 N4 C4 C5 -179.22(14)
O2 N4 C4 C3 -176.95(16)
O1 N4 C4 C3 2.3(2)
C3 C4 C5 C6 0.1(2)
N4 C4 C5 C6 -178.29(14)
C4 C5 C6 C1 -0.5(2)
C2 C1 C6 C5 0.4(2)
N1 C1 C6 C5 179.91(15)
